data_7052036
loop_
_publ_author_name
'Zheng, Zhanjiang'
'Zhao, Gang'
'Fablet, R\'emy'
'Bouyahyi, Miloud'
'Thomas, Christophe M.'
'Roisnel, Thierry'
'Casagrande Jr, Osvaldo'
'Carpentier, Jean-Fran\,cois'

_publ_section_title
;
 Zinc and enolato-magnesium complexes based on bi-, tri- and
 tetradentate aminophenolate ligands
;
_journal_issue 12
_journal_name_full 'New Journal of Chemistry'
_journal_page_first 2279
_journal_paper_doi 10.1039/b812754a
_journal_volume 32
_journal_year 2008
_chemical_compound_source 'synthesis as described'
_chemical_formula_moiety 'C30 H40 N2 O Zn'
_chemical_formula_sum 'C30 H40 N2 O Zn'
_chemical_formula_weight 510.01
_chemical_name_systematic
;
?
;
_space_group_IT_number 2
_symmetry_cell_setting triclinic
_symmetry_Int_Tables_number 2
_symmetry_space_group_name_Hall '-P 1'
_symmetry_space_group_name_H-M 'P -1'
_atom_sites_solution_hydrogens geom
_atom_sites_solution_primary direct
_atom_sites_solution_secondary difmap
_audit_conform_dict_location ftp://ftp.iucr.org/pub/cif_core.dic
_audit_conform_dict_name cif_core.dic
_audit_conform_dict_version 2.3
_audit_creation_date 2008-08-26T17:19:49-00:00
_audit_creation_method 'WinGX routine CIF_UPDATE'
_cell_angle_alpha 76.8990(10)
_cell_angle_beta 79.3830(10)
_cell_angle_gamma 67.2880(10)
_cell_formula_units_Z 6
_cell_length_a 13.9651(2)
_cell_length_b 17.5917(2)
_cell_length_c 21.1494(3)
_cell_measurement_reflns_used 8539
_cell_measurement_temperature 100(2)
_cell_measurement_theta_max 24.16
_cell_measurement_theta_min 2.17
_cell_measurement_wavelength 0.71073
_cell_volume 4640.99(11)
_computing_cell_refinement 'Bruker SMART'
_computing_data_collection 'Bruker SMART'
_computing_data_reduction 'Bruker SAINT'
_computing_molecular_graphics 'Ortep-3 for Windows (Farrugia, 1997)'
_computing_publication_material 'WinGX publication routines (Farrugia, 1999)'
_computing_structure_refinement 'SHELXL-97 (Sheldrick, 1997)'
_computing_structure_solution 'SIR97 (Altomare et al., 1999)'
_diffrn_ambient_temperature 100(2)
_diffrn_measured_fraction_theta_full 0.987
_diffrn_measured_fraction_theta_max 0.971
_diffrn_measurement_device_type 'APEXII, Bruker-AXS'
_diffrn_measurement_method 'CCD rotation images, thin slices'
_diffrn_radiation_monochromator graphite
_diffrn_radiation_probe x-ray
_diffrn_radiation_type MoK\a
_diffrn_radiation_wavelength 0.71073
_diffrn_reflns_av_R_equivalents 0.0917
_diffrn_reflns_av_unetI/netI 0.1476
_diffrn_reflns_limit_h_max 17
_diffrn_reflns_limit_h_min -17
_diffrn_reflns_limit_k_max 21
_diffrn_reflns_limit_k_min -22
_diffrn_reflns_limit_l_max 26
_diffrn_reflns_limit_l_min -26
_diffrn_reflns_number 62706
_diffrn_reflns_theta_full 25
_diffrn_reflns_theta_max 26.65
_diffrn_reflns_theta_min 2.26
_exptl_absorpt_coefficient_mu 0.815
_exptl_absorpt_correction_T_max 0.976
_exptl_absorpt_correction_T_min 0.783
_exptl_absorpt_correction_type multi-scan
_exptl_absorpt_process_details
;
[Sheldrick, G.M. (2002). SADABS Bruker AXS Inc., Madison, Wisconsin, USA]
;
_exptl_crystal_colour colourless
_exptl_crystal_density_diffrn 1.095
_exptl_crystal_density_method 'not measured'
_exptl_crystal_description plate
_exptl_crystal_F_000 1632
_exptl_crystal_size_max 0.3
_exptl_crystal_size_mid 0.2
_exptl_crystal_size_min 0.03
_platon_squeeze_details
;
;
_refine_diff_density_max 2.244
_refine_diff_density_min -1.351
_refine_diff_density_rms 0.134
_refine_ls_extinction_method none
_refine_ls_goodness_of_fit_ref 1.06
_refine_ls_hydrogen_treatment constr
_refine_ls_matrix_type full
_refine_ls_number_parameters 940
_refine_ls_number_reflns 18987
_refine_ls_number_restraints 0
_refine_ls_restrained_S_all 1.06
_refine_ls_R_factor_all 0.1535
_refine_ls_R_factor_gt 0.0913
_refine_ls_shift/su_max 0.028
_refine_ls_shift/su_mean 0
_refine_ls_structure_factor_coef Fsqd
_refine_ls_weighting_details 'calc w=1/[\s^2^(Fo^2^)+(0.1614P)^2^+0.0000P] where P=(Fo^2^+2Fc^2^)/3'
_refine_ls_weighting_scheme calc
_refine_ls_wR_factor_gt 0.2698
_refine_ls_wR_factor_ref 0.2911
_reflns_number_gt 10056
_reflns_number_total 18987
_reflns_threshold_expression >2sigma(I)
_cod_data_source_file b812754a.txt
_cod_data_source_block sq_renum
_cod_original_cell_volume 4641.00(11)
_cod_database_code 7052036

loop_
_symmetry_equiv_pos_as_xyz
'x, y, z'
'-x, -y, -z'

loop_
_atom_site_label
_atom_site_type_symbol
_atom_site_fract_x
_atom_site_fract_y
_atom_site_fract_z
_atom_site_U_iso_or_equiv
_atom_site_adp_type
_atom_site_occupancy
_atom_site_calc_flag
_atom_site_refinement_flags
_atom_site_disorder_assembly
_atom_site_disorder_group
Zn1 Zn 0.16559(6) -0.60731(5) 0.69210(4) 0.0267(2) Uani 1 d . . .
C1 C 0.1352(5) -0.7055(4) 0.6830(3) 0.0313(16) Uani 1 d . . .
H1A H 0.192 -0.7573 0.6993 0.038 Uiso 1 calc R . .
H1B H 0.0696 -0.7053 0.7105 0.038 Uiso 1 calc R . .
C2 C 0.1246(6) -0.7063(5) 0.6135(4) 0.044(2) Uani 1 d . . .
H2A H 0.0721 -0.6533 0.5959 0.065 Uiso 1 calc R . .
H2B H 0.1028 -0.7527 0.6125 0.065 Uiso 1 calc R . .
H2C H 0.1919 -0.7135 0.587 0.065 Uiso 1 calc R . .
N11 N 0.0928(4) -0.4980(3) 0.6236(3) 0.0274(13) Uani 1 d . . .
C12 C 0.0268(5) -0.4327(4) 0.6510(3) 0.0273(15) Uani 1 d . . .
C13 C -0.0253(5) -0.3556(4) 0.6144(3) 0.0292(16) Uani 1 d . . .
H13 H -0.0699 -0.3094 0.6348 0.035 Uiso 1 calc R . .
C14 C -0.0095(6) -0.3490(5) 0.5475(4) 0.0373(18) Uani 1 d . . .
H14 H -0.0448 -0.2977 0.521 0.045 Uiso 1 calc R . .
C15 C 0.0582(6) -0.4173(5) 0.5179(4) 0.0373(18) Uani 1 d . . .
H15 H 0.0694 -0.4136 0.4718 0.045 Uiso 1 calc R . .
C16 C 0.1074(5) -0.4894(5) 0.5588(3) 0.0316(16) Uani 1 d . . .
H16 H 0.1547 -0.536 0.5398 0.038 Uiso 1 calc R . .
C17 C 0.0071(5) -0.4485(4) 0.7251(3) 0.0287(16) Uani 1 d . . .
H17A H -0.009 -0.396 0.7415 0.034 Uiso 1 calc R . .
H17B H -0.0543 -0.4657 0.7384 0.034 Uiso 1 calc R . .
N21 N 0.0980(4) -0.5140(4) 0.7551(3) 0.0279(13) Uani 1 d . . .
C22 C 0.0652(5) -0.5364(4) 0.8264(3) 0.0272(15) Uani 1 d . . .
H22A H 0.0366 -0.485 0.846 0.033 Uiso 1 calc R . .
H22B H 0.1276 -0.5749 0.8481 0.033 Uiso 1 calc R . .
C23 C -0.0161(6) -0.5776(4) 0.8398(3) 0.0306(16) Uani 1 d . . .
C24 C 0.0156(6) -0.6618(5) 0.8371(3) 0.0368(18) Uani 1 d . . .
H24 H 0.0868 -0.6925 0.8247 0.044 Uiso 1 calc R . .
C25 C -0.0566(7) -0.7013(6) 0.8525(4) 0.049(2) Uani 1 d . . .
H25 H -0.0349 -0.7588 0.8498 0.058 Uiso 1 calc R . .
C26 C -0.1606(7) -0.6573(6) 0.8719(4) 0.052(2) Uani 1 d . . .
H26 H -0.2099 -0.6845 0.8822 0.063 Uiso 1 calc R . .
C27 C -0.1908(7) -0.5759(6) 0.8758(4) 0.053(2) Uani 1 d . . .
H27 H -0.2618 -0.546 0.8893 0.064 Uiso 1 calc R . .
C28 C -0.1191(6) -0.5339(6) 0.8602(4) 0.043(2) Uani 1 d . . .
H28 H -0.1412 -0.4765 0.8637 0.052 Uiso 1 calc R . .
O31 O 0.3087(3) -0.6127(3) 0.6906(2) 0.0265(10) Uani 1 d . . .
C32 C 0.3377(5) -0.6093(4) 0.7461(3) 0.0239(15) Uani 1 d . . .
C33 C 0.2799(5) -0.5417(4) 0.7778(3) 0.0257(15) Uani 1 d . . .
C34 C 0.3103(5) -0.5293(4) 0.8324(3) 0.0300(16) Uani 1 d . . .
H34 H 0.2709 -0.4807 0.8511 0.036 Uiso 1 calc R . .
C35 C 0.4011(5) -0.5899(5) 0.8603(3) 0.0290(16) Uani 1 d . . .
C36 C 0.4363(5) -0.5750(5) 0.9201(3) 0.0319(16) Uani 1 d . . .
C37 C 0.3600(8) -0.5797(8) 0.9769(5) 0.077(3) Uani 1 d . . .
H37A H 0.3434 -0.6299 0.9806 0.116 Uiso 1 calc R . .
H37B H 0.2963 -0.5299 0.9717 0.116 Uiso 1 calc R . .
H37C H 0.3893 -0.5824 1.0164 0.116 Uiso 1 calc R . .
C38 C 0.4499(11) -0.4898(7) 0.9061(5) 0.087(4) Uani 1 d . . .
H38A H 0.3821 -0.4449 0.8995 0.131 Uiso 1 calc R . .
H38B H 0.4987 -0.4867 0.8667 0.131 Uiso 1 calc R . .
H38C H 0.4775 -0.4836 0.9432 0.131 Uiso 1 calc R . .
C39 C 0.5442(8) -0.6372(8) 0.9339(6) 0.090(4) Uani 1 d . . .
H39A H 0.5683 -0.6218 0.9681 0.136 Uiso 1 calc R . .
H39B H 0.5927 -0.6368 0.894 0.136 Uiso 1 calc R . .
H39C H 0.5412 -0.6934 0.9485 0.136 Uiso 1 calc R . .
C40 C 0.4547(5) -0.6562(4) 0.8298(3) 0.0301(17) Uani 1 d . . .
H40 H 0.5154 -0.6969 0.8478 0.036 Uiso 1 calc R . .
C41 C 0.4278(5) -0.6698(4) 0.7732(3) 0.0307(16) Uani 1 d . . .
C42 C 0.4938(5) -0.7476(4) 0.7433(3) 0.0260(15) Uani 1 d . . .
C43 C 0.5462(6) -0.7203(5) 0.6765(3) 0.0376(18) Uani 1 d . . .
H43A H 0.4925 -0.6826 0.6482 0.056 Uiso 1 calc R . .
H43B H 0.5889 -0.7696 0.6565 0.056 Uiso 1 calc R . .
H43C H 0.5906 -0.6911 0.6819 0.056 Uiso 1 calc R . .
C44 C 0.5813(6) -0.8094(4) 0.7855(4) 0.0362(18) Uani 1 d . . .
H44A H 0.6238 -0.78 0.7935 0.054 Uiso 1 calc R . .
H44B H 0.6256 -0.8555 0.7625 0.054 Uiso 1 calc R . .
H44C H 0.5499 -0.8316 0.8273 0.054 Uiso 1 calc R . .
C45 C 0.4274(6) -0.7964(5) 0.7344(4) 0.0381(18) Uani 1 d . . .
H45A H 0.39 -0.8109 0.7765 0.057 Uiso 1 calc R . .
H45B H 0.4732 -0.8477 0.7178 0.057 Uiso 1 calc R . .
H45C H 0.3771 -0.7617 0.7032 0.057 Uiso 1 calc R . .
C46 C 0.1820(5) -0.4763(4) 0.7497(3) 0.0269(15) Uani 1 d . . .
H46A H 0.1996 -0.4549 0.7033 0.032 Uiso 1 calc R . .
H46B H 0.1548 -0.4287 0.7738 0.032 Uiso 1 calc R . .
Zn2 Zn -0.13961(6) -0.08243(5) 0.65511(4) 0.0277(2) Uani 1 d . . .
C101 C -0.2632(5) 0.0215(4) 0.6538(4) 0.0324(17) Uani 1 d . . .
H10A H -0.3064 0.0191 0.6964 0.039 Uiso 1 calc R . .
H10B H -0.24 0.0694 0.6483 0.039 Uiso 1 calc R . .
C102 C -0.3309(7) 0.0369(5) 0.5991(5) 0.057(2) Uani 1 d . . .
H10C H -0.2903 0.0438 0.5566 0.085 Uiso 1 calc R . .
H10D H -0.3928 0.0877 0.6025 0.085 Uiso 1 calc R . .
H10E H -0.3525 -0.011 0.6035 0.085 Uiso 1 calc R . .
N111 N -0.0417(4) -0.1051(3) 0.5667(3) 0.0294(13) Uani 1 d . . .
C112 C 0.0596(5) -0.1175(4) 0.5694(3) 0.0253(15) Uani 1 d . . .
C113 C 0.1349(6) -0.1400(4) 0.5188(3) 0.0318(16) Uani 1 d . . .
H113 H 0.2062 -0.1517 0.5225 0.038 Uiso 1 calc R . .
C114 C 0.1041(6) -0.1454(5) 0.4613(4) 0.0381(18) Uani 1 d . . .
H114 H 0.1542 -0.1594 0.4248 0.046 Uiso 1 calc R . .
C115 C 0.0016(6) -0.1303(5) 0.4578(4) 0.0370(18) Uani 1 d . . .
H115 H -0.0204 -0.1336 0.4189 0.044 Uiso 1 calc R . .
C116 C -0.0691(5) -0.1103(4) 0.5111(3) 0.0281(16) Uani 1 d . . .
H116 H -0.1404 -0.0997 0.5085 0.034 Uiso 1 calc R . .
C117 C 0.0846(5) -0.1034(4) 0.6299(3) 0.0297(16) Uani 1 d . . .
H11A H 0.0781 -0.0443 0.6246 0.036 Uiso 1 calc R . .
H11B H 0.1578 -0.1391 0.637 0.036 Uiso 1 calc R . .
N121 N 0.0146(4) -0.1226(3) 0.6881(3) 0.0233(12) Uani 1 d . . .
C122 C 0.0268(6) -0.0903(4) 0.7452(3) 0.0309(16) Uani 1 d . . .
H12A H -0.0188 -0.1055 0.7836 0.037 Uiso 1 calc R . .
H12B H 0.0998 -0.1185 0.7558 0.037 Uiso 1 calc R . .
C123 C 0.0008(5) 0.0020(4) 0.7339(3) 0.0263(15) Uani 1 d . . .
C124 C -0.1004(5) 0.0587(4) 0.7330(4) 0.0339(17) Uani 1 d . . .
H124 H -0.1564 0.0389 0.7398 0.041 Uiso 1 calc R . .
C125 C -0.1217(6) 0.1436(5) 0.7225(4) 0.0369(18) Uani 1 d . . .
H125 H -0.1919 0.1815 0.7216 0.044 Uiso 1 calc R . .
C126 C -0.0407(6) 0.1746(4) 0.7131(4) 0.0350(17) Uani 1 d . . .
H126 H -0.0557 0.2331 0.7057 0.042 Uiso 1 calc R . .
C127 C 0.0616(5) 0.1189(4) 0.7148(3) 0.0322(17) Uani 1 d . . .
H127 H 0.1171 0.1391 0.7091 0.039 Uiso 1 calc R . .
C128 C 0.0825(5) 0.0335(4) 0.7247(3) 0.0295(16) Uani 1 d . . .
H128 H 0.1527 -0.0043 0.7254 0.035 Uiso 1 calc R . .
O131 O -0.1557(3) -0.1918(3) 0.6878(2) 0.0272(10) Uani 1 d . . .
C132 C -0.1266(5) -0.2299(4) 0.7488(3) 0.0255(15) Uani 1 d . . .
C133 C -0.0256(5) -0.2428(4) 0.7613(3) 0.0234(14) Uani 1 d . . .
C134 C 0.0055(5) -0.2789(4) 0.8236(3) 0.0270(15) Uani 1 d . . .
H134 H 0.074 -0.2871 0.8314 0.032 Uiso 1 calc R . .
C135 C -0.0593(6) -0.3025(4) 0.8735(3) 0.0332(17) Uani 1 d . . .
C136 C -0.0258(6) -0.3334(5) 0.9426(3) 0.0348(17) Uani 1 d . . .
C137 C -0.0303(8) -0.2562(5) 0.9695(4) 0.054(2) Uani 1 d . . .
H13A H -0.0045 -0.2749 1.0125 0.081 Uiso 1 calc R . .
H13B H -0.1027 -0.2169 0.9733 0.081 Uiso 1 calc R . .
H13C H 0.0133 -0.2284 0.9394 0.081 Uiso 1 calc R . .
C138 C 0.0856(6) -0.3963(5) 0.9456(4) 0.0429(19) Uani 1 d . . .
H13D H 0.0958 -0.4409 0.9216 0.064 Uiso 1 calc R . .
H13E H 0.0978 -0.4205 0.9913 0.064 Uiso 1 calc R . .
H13F H 0.1349 -0.368 0.9259 0.064 Uiso 1 calc R . .
C139 C -0.0948(7) -0.3767(5) 0.9892(4) 0.047(2) Uani 1 d . . .
H13G H -0.0957 -0.4226 0.9707 0.071 Uiso 1 calc R . .
H13H H -0.166 -0.3361 0.9951 0.071 Uiso 1 calc R . .
H13I H -0.0667 -0.3989 1.0315 0.071 Uiso 1 calc R . .
C140 C -0.1561(5) -0.2937(4) 0.8584(3) 0.0299(16) Uani 1 d . . .
H140 H -0.2008 -0.3125 0.8925 0.036 Uiso 1 calc R . .
C141 C -0.1935(5) -0.2595(4) 0.7972(3) 0.0278(15) Uani 1 d . . .
C142 C -0.3023(5) -0.2500(4) 0.7855(3) 0.0314(17) Uani 1 d . . .
C143 C -0.3565(6) -0.2952(6) 0.8442(4) 0.047(2) Uani 1 d . . .
H14A H -0.4245 -0.2898 0.8336 0.07 Uiso 1 calc R . .
H14B H -0.3666 -0.2696 0.8828 0.07 Uiso 1 calc R . .
H14C H -0.3126 -0.3545 0.8534 0.07 Uiso 1 calc R . .
C144 C -0.2971(6) -0.2891(5) 0.7277(4) 0.0399(19) Uani 1 d . . .
H14D H -0.2649 -0.2621 0.6887 0.06 Uiso 1 calc R . .
H14E H -0.3678 -0.2816 0.7207 0.06 Uiso 1 calc R . .
H14F H -0.2552 -0.3489 0.7364 0.06 Uiso 1 calc R . .
C145 C -0.3722(6) -0.1547(5) 0.7718(4) 0.0421(19) Uani 1 d . . .
H14G H -0.3432 -0.1274 0.7315 0.063 Uiso 1 calc R . .
H14H H -0.3737 -0.1283 0.8083 0.063 Uiso 1 calc R . .
H14I H -0.4433 -0.149 0.7672 0.063 Uiso 1 calc R . .
C146 C 0.0468(5) -0.2157(4) 0.7065(3) 0.0254(15) Uani 1 d . . .
H14J H 0.1183 -0.2391 0.7199 0.031 Uiso 1 calc R . .
H14K H 0.0487 -0.2392 0.6677 0.031 Uiso 1 calc R . .
Zn3 Zn 0.48128(6) -0.30359(5) 0.57560(4) 0.0278(2) Uani 1 d . . .
C201 C 0.6082(6) -0.2955(5) 0.5206(4) 0.0404(19) Uani 1 d . . .
H20A H 0.6481 -0.2784 0.5452 0.048 Uiso 1 calc R . .
H20B H 0.653 -0.351 0.5093 0.048 Uiso 1 calc R . .
C202 C 0.5806(7) -0.2321(6) 0.4580(4) 0.061(3) Uani 1 d . . .
H20C H 0.54 -0.2484 0.4341 0.091 Uiso 1 calc R . .
H20D H 0.6449 -0.2305 0.4308 0.091 Uiso 1 calc R . .
H20E H 0.5393 -0.1766 0.4691 0.091 Uiso 1 calc R . .
N211 N 0.4004(4) -0.3622(3) 0.5384(3) 0.0285(13) Uani 1 d . . .
C212 C 0.3982(5) -0.4346(4) 0.5749(3) 0.0244(15) Uani 1 d . . .
C213 C 0.3647(5) -0.4877(4) 0.5535(4) 0.0313(16) Uani 1 d . . .
H213 H 0.364 -0.5387 0.5804 0.038 Uiso 1 calc R . .
C214 C 0.3319(6) -0.4647(5) 0.4913(4) 0.0367(18) Uani 1 d . . .
H214 H 0.3123 -0.5014 0.4741 0.044 Uiso 1 calc R . .
C215 C 0.3283(5) -0.3863(5) 0.4540(3) 0.0365(18) Uani 1 d . . .
H215 H 0.3018 -0.3675 0.4127 0.044 Uiso 1 calc R . .
C216 C 0.3640(6) -0.3381(5) 0.4792(4) 0.0352(17) Uani 1 d . . .
H216 H 0.3631 -0.2857 0.4541 0.042 Uiso 1 calc R . .
C217 C 0.4437(5) -0.4603(4) 0.6393(3) 0.0252(15) Uani 1 d . . .
H21A H 0.4001 -0.4859 0.6726 0.03 Uiso 1 calc R . .
H21B H 0.5147 -0.503 0.6346 0.03 Uiso 1 calc R . .
N221 N 0.4493(4) -0.3880(3) 0.6618(2) 0.0227(12) Uani 1 d . . .
C222 C 0.5168(5) -0.4198(4) 0.7172(3) 0.0270(15) Uani 1 d . . .
H22C H 0.5201 -0.3714 0.7319 0.032 Uiso 1 calc R . .
H22D H 0.4834 -0.4499 0.7544 0.032 Uiso 1 calc R . .
C223 C 0.6257(5) -0.4770(4) 0.7001(3) 0.0308(16) Uani 1 d . . .
C224 C 0.6974(5) -0.4458(4) 0.6577(3) 0.0295(16) Uani 1 d . . .
H224 H 0.6745 -0.3886 0.6374 0.035 Uiso 1 calc R . .
C225 C 0.8014(5) -0.4967(4) 0.6447(3) 0.0315(16) Uani 1 d . . .
H225 H 0.8488 -0.4746 0.616 0.038 Uiso 1 calc R . .
C226 C 0.8351(6) -0.5807(5) 0.6746(4) 0.0390(18) Uani 1 d . . .
H226 H 0.9058 -0.6161 0.6669 0.047 Uiso 1 calc R . .
C227 C 0.7650(6) -0.6113(5) 0.7149(4) 0.0409(19) Uani 1 d . . .
H227 H 0.7882 -0.6685 0.7349 0.049 Uiso 1 calc R . .
C228 C 0.6610(5) -0.5617(4) 0.7276(3) 0.0315(16) Uani 1 d . . .
H228 H 0.614 -0.5853 0.755 0.038 Uiso 1 calc R . .
O231 O 0.3730(3) -0.2037(3) 0.6013(2) 0.0272(11) Uani 1 d . . .
C232 C 0.3575(5) -0.1962(4) 0.6633(4) 0.0286(16) Uani 1 d . . .
C233 C 0.3383(5) -0.2622(4) 0.7111(3) 0.0254(15) Uani 1 d . . .
C234 C 0.3185(5) -0.2563(4) 0.7777(4) 0.0312(17) Uani 1 d . . .
H234 H 0.3063 -0.301 0.8085 0.037 Uiso 1 calc R . .
C235 C 0.3161(5) -0.1878(5) 0.7997(3) 0.0316(17) Uani 1 d . . .
C236 C 0.2867(5) -0.1764(5) 0.8718(4) 0.0352(17) Uani 1 d . . .
C237 C 0.2962(9) -0.2589(6) 0.9157(4) 0.068(3) Uani 1 d . . .
H23A H 0.2904 -0.2527 0.9613 0.101 Uiso 1 calc R . .
H23B H 0.3641 -0.3011 0.9045 0.101 Uiso 1 calc R . .
H23C H 0.2403 -0.2766 0.9099 0.101 Uiso 1 calc R . .
C238 C 0.1747(6) -0.1182(6) 0.8804(4) 0.049(2) Uani 1 d . . .
H23D H 0.129 -0.1438 0.8709 0.073 Uiso 1 calc R . .
H23E H 0.1658 -0.0652 0.8503 0.073 Uiso 1 calc R . .
H23F H 0.1564 -0.1078 0.9254 0.073 Uiso 1 calc R . .
C239 C 0.3579(7) -0.1433(6) 0.8935(4) 0.054(2) Uani 1 d . . .
H23G H 0.3483 -0.1493 0.9412 0.081 Uiso 1 calc R . .
H23H H 0.3411 -0.0841 0.8742 0.081 Uiso 1 calc R . .
H23I H 0.4307 -0.1751 0.8792 0.081 Uiso 1 calc R . .
C240 C 0.3378(5) -0.1248(4) 0.7520(3) 0.0301(16) Uani 1 d . . .
H240 H 0.3393 -0.0781 0.7667 0.036 Uiso 1 calc R . .
C241 C 0.3569(5) -0.1254(4) 0.6861(3) 0.0259(15) Uani 1 d . . .
C242 C 0.3826(5) -0.0539(4) 0.6360(4) 0.0330(17) Uani 1 d . . .
C243 C 0.3029(6) -0.0156(5) 0.5860(4) 0.0377(18) Uani 1 d . . .
H24A H 0.2334 0.0107 0.6082 0.057 Uiso 1 calc R . .
H24B H 0.3024 -0.0596 0.5649 0.057 Uiso 1 calc R . .
H24C H 0.322 0.0266 0.553 0.057 Uiso 1 calc R . .
C244 C 0.3820(6) 0.0149(5) 0.6674(4) 0.0397(18) Uani 1 d . . .
H24D H 0.4015 0.0565 0.6339 0.06 Uiso 1 calc R . .
H24E H 0.4321 -0.0086 0.7 0.06 Uiso 1 calc R . .
H24F H 0.3119 0.0416 0.6887 0.06 Uiso 1 calc R . .
C245 C 0.4932(6) -0.0911(5) 0.5996(4) 0.0384(18) Uani 1 d . . .
H24G H 0.5114 -0.046 0.5698 0.058 Uiso 1 calc R . .
H24H H 0.4936 -0.1319 0.5747 0.058 Uiso 1 calc R . .
H24I H 0.5443 -0.1188 0.6315 0.058 Uiso 1 calc R . .
C246 C 0.3421(5) -0.3375(4) 0.6889(3) 0.0272(15) Uani 1 d . . .
H24J H 0.294 -0.3199 0.6549 0.033 Uiso 1 calc R . .
H24K H 0.3171 -0.3731 0.7261 0.033 Uiso 1 calc R . .

loop_
_atom_site_aniso_label
_atom_site_aniso_U_11
_atom_site_aniso_U_22
_atom_site_aniso_U_33
_atom_site_aniso_U_23
_atom_site_aniso_U_13
_atom_site_aniso_U_12
Zn1 0.0316(4) 0.0201(4) 0.0331(5) 0.0067(3) -0.0145(3) -0.0159(3)
C1 0.030(4) 0.027(4) 0.038(4) -0.003(3) -0.016(3) -0.008(3)
C2 0.048(5) 0.042(5) 0.054(5) -0.014(4) 0.000(4) -0.029(4)
N11 0.024(3) 0.024(3) 0.034(4) -0.001(3) -0.010(2) -0.008(2)
C12 0.026(3) 0.027(4) 0.036(4) 0.000(3) -0.013(3) -0.016(3)
C13 0.030(4) 0.024(4) 0.036(4) 0.003(3) -0.014(3) -0.013(3)
C14 0.046(4) 0.030(4) 0.035(5) 0.008(3) -0.011(3) -0.017(4)
C15 0.057(5) 0.031(4) 0.029(4) 0.008(3) -0.015(4) -0.023(4)
C16 0.035(4) 0.030(4) 0.032(4) 0.002(3) -0.013(3) -0.013(3)
C17 0.027(3) 0.025(4) 0.030(4) 0.006(3) -0.010(3) -0.008(3)
N21 0.029(3) 0.035(3) 0.030(3) -0.001(3) -0.011(2) -0.021(3)
C22 0.029(3) 0.027(4) 0.027(4) 0.001(3) -0.011(3) -0.012(3)
C23 0.039(4) 0.029(4) 0.026(4) 0.002(3) -0.004(3) -0.018(3)
C24 0.035(4) 0.044(5) 0.034(4) 0.003(4) -0.010(3) -0.020(4)
C25 0.053(5) 0.051(5) 0.050(5) -0.002(4) -0.007(4) -0.031(4)
C26 0.056(5) 0.082(7) 0.040(5) -0.003(5) -0.007(4) -0.051(5)
C27 0.045(5) 0.070(7) 0.051(6) -0.005(5) -0.003(4) -0.030(5)
C28 0.042(4) 0.053(5) 0.037(5) 0.000(4) -0.009(4) -0.022(4)
O31 0.032(2) 0.026(3) 0.027(3) 0.003(2) -0.009(2) -0.018(2)
C32 0.031(3) 0.020(4) 0.024(4) 0.005(3) -0.011(3) -0.015(3)
C33 0.030(3) 0.022(4) 0.030(4) 0.007(3) -0.008(3) -0.019(3)
C34 0.030(3) 0.031(4) 0.034(4) 0.004(3) -0.009(3) -0.019(3)
C35 0.028(3) 0.038(4) 0.024(4) 0.004(3) -0.008(3) -0.018(3)
C36 0.037(4) 0.034(4) 0.032(4) -0.002(3) -0.012(3) -0.019(3)
C37 0.059(6) 0.133(11) 0.053(6) -0.023(6) -0.011(5) -0.045(7)
C38 0.172(12) 0.073(7) 0.061(7) 0.018(6) -0.067(7) -0.084(8)
C39 0.063(7) 0.113(10) 0.102(9) -0.048(8) -0.058(6) -0.001(6)
C40 0.032(4) 0.028(4) 0.032(4) 0.013(3) -0.018(3) -0.017(3)
C41 0.027(3) 0.030(4) 0.035(4) 0.009(3) -0.009(3) -0.016(3)
C42 0.025(3) 0.023(4) 0.026(4) 0.007(3) -0.008(3) -0.008(3)
C43 0.043(4) 0.030(4) 0.032(4) 0.004(3) 0.000(3) -0.011(3)
C44 0.035(4) 0.027(4) 0.039(5) 0.003(3) -0.009(3) -0.005(3)
C45 0.042(4) 0.023(4) 0.045(5) -0.003(3) -0.008(4) -0.008(3)
C46 0.027(3) 0.022(4) 0.036(4) 0.003(3) -0.009(3) -0.015(3)
Zn2 0.0288(4) 0.0215(4) 0.0330(5) 0.0059(3) -0.0103(3) -0.0122(3)
C101 0.030(4) 0.023(4) 0.039(4) 0.009(3) -0.011(3) -0.009(3)
C102 0.047(5) 0.041(5) 0.073(7) -0.012(5) -0.024(5) 0.003(4)
N111 0.036(3) 0.019(3) 0.039(4) 0.004(3) -0.011(3) -0.017(3)
C112 0.033(4) 0.018(3) 0.026(4) 0.012(3) -0.014(3) -0.016(3)
C113 0.036(4) 0.029(4) 0.029(4) 0.007(3) -0.008(3) -0.015(3)
C114 0.042(4) 0.032(4) 0.035(4) 0.006(3) -0.010(3) -0.011(3)
C115 0.054(5) 0.032(4) 0.034(4) 0.004(3) -0.014(4) -0.027(4)
C116 0.033(4) 0.028(4) 0.025(4) 0.002(3) -0.013(3) -0.012(3)
C117 0.034(4) 0.027(4) 0.033(4) 0.009(3) -0.013(3) -0.019(3)
N121 0.027(3) 0.015(3) 0.032(3) 0.005(2) -0.006(2) -0.016(2)
C122 0.040(4) 0.020(4) 0.038(4) 0.003(3) -0.011(3) -0.019(3)
C123 0.037(4) 0.021(4) 0.026(4) 0.003(3) -0.013(3) -0.016(3)
C124 0.032(4) 0.021(4) 0.052(5) -0.005(3) -0.006(3) -0.013(3)
C125 0.030(4) 0.032(4) 0.048(5) -0.015(4) 0.001(3) -0.009(3)
C126 0.044(4) 0.020(4) 0.046(5) -0.002(3) -0.008(4) -0.017(3)
C127 0.034(4) 0.020(4) 0.043(4) 0.006(3) -0.013(3) -0.013(3)
C128 0.027(3) 0.014(3) 0.045(5) 0.001(3) -0.007(3) -0.008(3)
O131 0.032(2) 0.024(3) 0.029(3) 0.006(2) -0.014(2) -0.014(2)
C132 0.039(4) 0.013(3) 0.026(4) 0.005(3) -0.009(3) -0.012(3)
C133 0.032(3) 0.016(3) 0.027(4) 0.006(3) -0.012(3) -0.014(3)
C134 0.030(3) 0.024(4) 0.032(4) 0.005(3) -0.014(3) -0.015(3)
C135 0.045(4) 0.023(4) 0.032(4) 0.005(3) -0.010(3) -0.016(3)
C136 0.051(4) 0.032(4) 0.027(4) 0.008(3) -0.016(3) -0.022(4)
C137 0.077(6) 0.050(6) 0.041(5) -0.001(4) -0.018(4) -0.028(5)
C138 0.051(5) 0.036(5) 0.037(5) 0.006(4) -0.013(4) -0.014(4)
C139 0.057(5) 0.052(5) 0.033(5) 0.019(4) -0.020(4) -0.028(4)
C140 0.033(4) 0.022(4) 0.035(4) 0.003(3) -0.006(3) -0.014(3)
C141 0.031(4) 0.028(4) 0.028(4) 0.003(3) -0.009(3) -0.017(3)
C142 0.031(4) 0.030(4) 0.034(4) 0.008(3) -0.005(3) -0.018(3)
C143 0.039(4) 0.059(6) 0.045(5) 0.001(4) -0.002(4) -0.028(4)
C144 0.034(4) 0.044(5) 0.052(5) -0.003(4) -0.012(4) -0.024(4)
C145 0.031(4) 0.054(5) 0.047(5) -0.012(4) -0.005(3) -0.020(4)
C146 0.027(3) 0.013(3) 0.036(4) 0.007(3) -0.011(3) -0.010(3)
Zn3 0.0291(4) 0.0255(4) 0.0309(5) 0.0046(3) -0.0081(3) -0.0152(3)
C201 0.037(4) 0.041(5) 0.039(5) 0.004(4) -0.009(3) -0.013(4)
C202 0.057(6) 0.077(7) 0.039(5) 0.012(5) -0.014(4) -0.021(5)
N211 0.034(3) 0.026(3) 0.027(3) 0.006(3) -0.009(3) -0.016(3)
C212 0.024(3) 0.023(4) 0.028(4) 0.003(3) -0.007(3) -0.012(3)
C213 0.025(3) 0.028(4) 0.039(4) 0.002(3) -0.005(3) -0.012(3)
C214 0.036(4) 0.043(5) 0.040(5) -0.006(4) -0.005(3) -0.024(4)
C215 0.036(4) 0.054(5) 0.022(4) -0.002(4) -0.010(3) -0.018(4)
C216 0.039(4) 0.033(4) 0.034(4) 0.003(3) -0.014(3) -0.014(3)
C217 0.030(3) 0.020(3) 0.029(4) 0.007(3) -0.013(3) -0.015(3)
N221 0.027(3) 0.021(3) 0.023(3) 0.005(2) -0.011(2) -0.013(2)
C222 0.030(3) 0.022(4) 0.029(4) 0.004(3) -0.014(3) -0.009(3)
C223 0.035(4) 0.031(4) 0.029(4) -0.001(3) -0.015(3) -0.011(3)
C224 0.032(4) 0.023(4) 0.038(4) 0.001(3) -0.011(3) -0.016(3)
C225 0.034(4) 0.030(4) 0.036(4) 0.001(3) -0.015(3) -0.015(3)
C226 0.032(4) 0.035(4) 0.049(5) -0.007(4) -0.011(3) -0.008(3)
C227 0.038(4) 0.029(4) 0.048(5) 0.002(4) -0.005(4) -0.007(3)
C228 0.035(4) 0.018(4) 0.040(4) 0.009(3) -0.011(3) -0.011(3)
O231 0.035(3) 0.032(3) 0.019(3) 0.007(2) -0.014(2) -0.019(2)
C232 0.021(3) 0.019(4) 0.046(5) 0.007(3) -0.012(3) -0.011(3)
C233 0.023(3) 0.026(4) 0.024(4) 0.006(3) -0.004(3) -0.010(3)
C234 0.024(3) 0.028(4) 0.039(4) 0.008(3) -0.012(3) -0.011(3)
C235 0.027(3) 0.036(4) 0.028(4) 0.005(3) -0.012(3) -0.010(3)
C236 0.032(4) 0.034(4) 0.035(4) -0.003(3) -0.010(3) -0.008(3)
C237 0.108(8) 0.050(6) 0.032(5) -0.002(4) -0.008(5) -0.017(6)
C238 0.042(5) 0.066(6) 0.031(5) -0.015(4) -0.010(4) -0.006(4)
C239 0.046(5) 0.086(7) 0.039(5) -0.021(5) -0.009(4) -0.025(5)
C240 0.025(3) 0.030(4) 0.037(4) 0.000(3) -0.011(3) -0.011(3)
C241 0.023(3) 0.024(4) 0.028(4) 0.001(3) -0.010(3) -0.006(3)
C242 0.034(4) 0.024(4) 0.047(5) 0.001(3) -0.010(3) -0.018(3)
C243 0.041(4) 0.027(4) 0.044(5) 0.009(3) -0.013(4) -0.016(3)
C244 0.045(4) 0.033(4) 0.046(5) -0.001(4) -0.014(4) -0.018(4)
C245 0.044(4) 0.041(5) 0.043(5) -0.007(4) 0.003(4) -0.032(4)
C246 0.023(3) 0.025(4) 0.029(4) 0.009(3) -0.010(3) -0.009(3)

loop_
_atom_type_symbol
_atom_type_description
_atom_type_scat_dispersion_real
_atom_type_scat_dispersion_imag
_atom_type_scat_source
C C 0.0033 0.0016 'International Tables Vol C Tables 4.2.6.8 and 6.1.1.4'
H H 0 0 'International Tables Vol C Tables 4.2.6.8 and 6.1.1.4'
N N 0.0061 0.0033 'International Tables Vol C Tables 4.2.6.8 and 6.1.1.4'
O O 0.0106 0.006 'International Tables Vol C Tables 4.2.6.8 and 6.1.1.4'
Zn Zn 0.2839 1.4301 'International Tables Vol C Tables 4.2.6.8 and 6.1.1.4'

loop_
_geom_angle_atom_site_label_1
_geom_angle_atom_site_label_2
_geom_angle_atom_site_label_3
_geom_angle
_geom_angle_site_symmetry_1
_geom_angle_site_symmetry_3
_geom_angle_publ_flag
O31 Zn1 C1 121.8(2) . . ?
O31 Zn1 N11 106.00(19) . . ?
C1 Zn1 N11 112.3(2) . . ?
O31 Zn1 N21 94.40(19) . . ?
C1 Zn1 N21 134.1(3) . . ?
N11 Zn1 N21 79.0(2) . . ?
C2 C1 Zn1 112.9(5) . . ?
C2 C1 H1A 109 . . ?
Zn1 C1 H1A 109 . . ?
C2 C1 H1B 109 . . ?
Zn1 C1 H1B 109 . . ?
H1A C1 H1B 107.8 . . ?
C1 C2 H2A 109.5 . . ?
C1 C2 H2B 109.5 . . ?
H2A C2 H2B 109.5 . . ?
C1 C2 H2C 109.5 . . ?
H2A C2 H2C 109.5 . . ?
H2B C2 H2C 109.5 . . ?
C16 N11 C12 118.8(6) . . ?
C16 N11 Zn1 127.0(5) . . ?
C12 N11 Zn1 114.3(4) . . ?
N11 C12 C13 122.6(6) . . ?
N11 C12 C17 116.2(6) . . ?
C13 C12 C17 121.2(6) . . ?
C14 C13 C12 117.3(7) . . ?
C14 C13 H13 121.4 . . ?
C12 C13 H13 121.4 . . ?
C13 C14 C15 120.9(7) . . ?
C13 C14 H14 119.6 . . ?
C15 C14 H14 119.6 . . ?
C16 C15 C14 116.7(7) . . ?
C16 C15 H15 121.6 . . ?
C14 C15 H15 121.6 . . ?
N11 C16 C15 123.8(7) . . ?
N11 C16 H16 118.1 . . ?
C15 C16 H16 118.1 . . ?
N21 C17 C12 111.9(5) . . ?
N21 C17 H17A 109.2 . . ?
C12 C17 H17A 109.2 . . ?
N21 C17 H17B 109.2 . . ?
C12 C17 H17B 109.2 . . ?
H17A C17 H17B 107.9 . . ?
C17 N21 C22 108.1(5) . . ?
C17 N21 C46 107.8(5) . . ?
C22 N21 C46 107.6(5) . . ?
C17 N21 Zn1 106.9(4) . . ?
C22 N21 Zn1 121.8(4) . . ?
C46 N21 Zn1 103.9(4) . . ?
N21 C22 C23 113.9(5) . . ?
N21 C22 H22A 108.8 . . ?
C23 C22 H22A 108.8 . . ?
N21 C22 H22B 108.8 . . ?
C23 C22 H22B 108.8 . . ?
H22A C22 H22B 107.7 . . ?
C28 C23 C24 119.8(7) . . ?
C28 C23 C22 120.8(7) . . ?
C24 C23 C22 119.2(6) . . ?
C23 C24 C25 120.0(7) . . ?
C23 C24 H24 120 . . ?
C25 C24 H24 120 . . ?
C24 C25 C26 120.5(8) . . ?
C24 C25 H25 119.7 . . ?
C26 C25 H25 119.7 . . ?
C27 C26 C25 119.4(8) . . ?
C27 C26 H26 120.3 . . ?
C25 C26 H26 120.3 . . ?
C26 C27 C28 121.4(8) . . ?
C26 C27 H27 119.3 . . ?
C28 C27 H27 119.3 . . ?
C23 C28 C27 118.9(8) . . ?
C23 C28 H28 120.5 . . ?
C27 C28 H28 120.5 . . ?
C32 O31 Zn1 117.5(4) . . ?
O31 C32 C33 119.1(6) . . ?
O31 C32 C41 122.7(6) . . ?
C33 C32 C41 118.2(6) . . ?
C34 C33 C32 122.7(6) . . ?
C34 C33 C46 118.4(6) . . ?
C32 C33 C46 118.9(6) . . ?
C33 C34 C35 119.8(7) . . ?
C33 C34 H34 120.1 . . ?
C35 C34 H34 120.1 . . ?
C40 C35 C34 116.6(6) . . ?
C40 C35 C36 123.6(6) . . ?
C34 C35 C36 119.7(7) . . ?
C37 C36 C39 110.8(8) . . ?
C37 C36 C38 110.6(8) . . ?
C39 C36 C38 103.7(8) . . ?
C37 C36 C35 109.6(6) . . ?
C39 C36 C35 111.2(6) . . ?
C38 C36 C35 110.9(6) . . ?
C36 C37 H37A 109.5 . . ?
C36 C37 H37B 109.5 . . ?
H37A C37 H37B 109.5 . . ?
C36 C37 H37C 109.5 . . ?
H37A C37 H37C 109.5 . . ?
H37B C37 H37C 109.5 . . ?
C36 C38 H38A 109.5 . . ?
C36 C38 H38B 109.5 . . ?
H38A C38 H38B 109.5 . . ?
C36 C38 H38C 109.5 . . ?
H38A C38 H38C 109.5 . . ?
H38B C38 H38C 109.5 . . ?
C36 C39 H39A 109.5 . . ?
C36 C39 H39B 109.5 . . ?
H39A C39 H39B 109.5 . . ?
C36 C39 H39C 109.5 . . ?
H39A C39 H39C 109.5 . . ?
H39B C39 H39C 109.5 . . ?
C35 C40 C41 125.2(6) . . ?
C35 C40 H40 117.4 . . ?
C41 C40 H40 117.4 . . ?
C32 C41 C40 117.5(6) . . ?
C32 C41 C42 121.9(6) . . ?
C40 C41 C42 120.6(6) . . ?
C41 C42 C43 108.5(5) . . ?
C41 C42 C45 112.0(5) . . ?
C43 C42 C45 108.9(6) . . ?
C41 C42 C44 112.5(6) . . ?
C43 C42 C44 107.7(6) . . ?
C45 C42 C44 107.1(6) . . ?
C42 C43 H43A 109.5 . . ?
C42 C43 H43B 109.5 . . ?
H43A C43 H43B 109.5 . . ?
C42 C43 H43C 109.5 . . ?
H43A C43 H43C 109.5 . . ?
H43B C43 H43C 109.5 . . ?
C42 C44 H44A 109.5 . . ?
C42 C44 H44B 109.5 . . ?
H44A C44 H44B 109.5 . . ?
C42 C44 H44C 109.5 . . ?
H44A C44 H44C 109.5 . . ?
H44B C44 H44C 109.5 . . ?
C42 C45 H45A 109.5 . . ?
C42 C45 H45B 109.5 . . ?
H45A C45 H45B 109.5 . . ?
C42 C45 H45C 109.5 . . ?
H45A C45 H45C 109.5 . . ?
H45B C45 H45C 109.5 . . ?
C33 C46 N21 110.5(5) . . ?
C33 C46 H46A 109.5 . . ?
N21 C46 H46A 109.5 . . ?
C33 C46 H46B 109.5 . . ?
N21 C46 H46B 109.5 . . ?
H46A C46 H46B 108.1 . . ?
C101 Zn2 O131 120.0(2) . . ?
C101 Zn2 N111 118.5(3) . . ?
O131 Zn2 N111 101.2(2) . . ?
C101 Zn2 N121 133.7(3) . . ?
O131 Zn2 N121 94.63(18) . . ?
N111 Zn2 N121 79.0(2) . . ?
C102 C101 Zn2 113.3(5) . . ?
C102 C101 H10A 108.9 . . ?
Zn2 C101 H10A 108.9 . . ?
C102 C101 H10B 108.9 . . ?
Zn2 C101 H10B 108.9 . . ?
H10A C101 H10B 107.7 . . ?
C101 C102 H10C 109.5 . . ?
C101 C102 H10D 109.5 . . ?
H10C C102 H10D 109.5 . . ?
C101 C102 H10E 109.5 . . ?
H10C C102 H10E 109.5 . . ?
H10D C102 H10E 109.5 . . ?
C116 N111 C112 118.5(6) . . ?
C116 N111 Zn2 127.0(5) . . ?
C112 N111 Zn2 114.5(4) . . ?
N111 C112 C113 122.2(6) . . ?
N111 C112 C117 116.5(6) . . ?
C113 C112 C117 121.3(6) . . ?
C112 C113 C114 118.0(7) . . ?
C112 C113 H113 121 . . ?
C114 C113 H113 121 . . ?
C115 C114 C113 119.8(7) . . ?
C115 C114 H114 120.1 . . ?
C113 C114 H114 120.1 . . ?
C114 C115 C116 119.0(7) . . ?
C114 C115 H115 120.5 . . ?
C116 C115 H115 120.5 . . ?
N111 C116 C115 122.5(6) . . ?
N111 C116 H116 118.8 . . ?
C115 C116 H116 118.8 . . ?
C112 C117 N121 112.2(5) . . ?
C112 C117 H11A 109.2 . . ?
N121 C117 H11A 109.2 . . ?
C112 C117 H11B 109.2 . . ?
N121 C117 H11B 109.2 . . ?
H11A C117 H11B 107.9 . . ?
C117 N121 C146 108.2(5) . . ?
C117 N121 C122 110.3(5) . . ?
C146 N121 C122 107.6(5) . . ?
C117 N121 Zn2 106.3(4) . . ?
C146 N121 Zn2 104.2(3) . . ?
C122 N121 Zn2 119.7(4) . . ?
C123 C122 N121 114.3(5) . . ?
C123 C122 H12A 108.7 . . ?
N121 C122 H12A 108.7 . . ?
C123 C122 H12B 108.7 . . ?
N121 C122 H12B 108.7 . . ?
H12A C122 H12B 107.6 . . ?
C124 C123 C128 118.0(6) . . ?
C124 C123 C122 122.8(6) . . ?
C128 C123 C122 119.2(6) . . ?
C125 C124 C123 121.3(6) . . ?
C125 C124 H124 119.4 . . ?
C123 C124 H124 119.4 . . ?
C124 C125 C126 120.6(7) . . ?
C124 C125 H125 119.7 . . ?
C126 C125 H125 119.7 . . ?
C127 C126 C125 119.3(6) . . ?
C127 C126 H126 120.3 . . ?
C125 C126 H126 120.3 . . ?
C128 C127 C126 119.8(6) . . ?
C128 C127 H127 120.1 . . ?
C126 C127 H127 120.1 . . ?
C127 C128 C123 121.0(6) . . ?
C127 C128 H128 119.5 . . ?
C123 C128 H128 119.5 . . ?
C132 O131 Zn2 115.8(4) . . ?
O131 C132 C133 118.5(6) . . ?
O131 C132 C141 121.3(6) . . ?
C133 C132 C141 120.2(6) . . ?
C134 C133 C132 120.0(6) . . ?
C134 C133 C146 121.3(6) . . ?
C132 C133 C146 118.7(6) . . ?
C135 C134 C133 121.9(6) . . ?
C135 C134 H134 119.1 . . ?
C133 C134 H134 119.1 . . ?
C134 C135 C140 116.6(6) . . ?
C134 C135 C136 119.9(6) . . ?
C140 C135 C136 123.4(6) . . ?
C138 C136 C135 113.8(6) . . ?
C138 C136 C139 105.5(6) . . ?
C135 C136 C139 113.0(6) . . ?
C138 C136 C137 106.7(7) . . ?
C135 C136 C137 107.9(6) . . ?
C139 C136 C137 109.7(7) . . ?
C136 C137 H13A 109.5 . . ?
C136 C137 H13B 109.5 . . ?
H13A C137 H13B 109.5 . . ?
C136 C137 H13C 109.5 . . ?
H13A C137 H13C 109.5 . . ?
H13B C137 H13C 109.5 . . ?
C136 C138 H13D 109.5 . . ?
C136 C138 H13E 109.5 . . ?
H13D C138 H13E 109.5 . . ?
C136 C138 H13F 109.5 . . ?
H13D C138 H13F 109.5 . . ?
H13E C138 H13F 109.5 . . ?
C136 C139 H13G 109.5 . . ?
C136 C139 H13H 109.5 . . ?
H13G C139 H13H 109.5 . . ?
C136 C139 H13I 109.5 . . ?
H13G C139 H13I 109.5 . . ?
H13H C139 H13I 109.5 . . ?
C135 C140 C141 125.5(6) . . ?
C135 C140 H140 117.3 . . ?
C141 C140 H140 117.3 . . ?
C140 C141 C132 115.5(6) . . ?
C140 C141 C142 122.0(6) . . ?
C132 C141 C142 122.4(6) . . ?
C144 C142 C141 110.8(6) . . ?
C144 C142 C143 105.7(6) . . ?
C141 C142 C143 112.4(6) . . ?
C144 C142 C145 108.9(6) . . ?
C141 C142 C145 109.7(6) . . ?
C143 C142 C145 109.2(6) . . ?
C142 C143 H14A 109.5 . . ?
C142 C143 H14B 109.5 . . ?
H14A C143 H14B 109.5 . . ?
C142 C143 H14C 109.5 . . ?
H14A C143 H14C 109.5 . . ?
H14B C143 H14C 109.5 . . ?
C142 C144 H14D 109.5 . . ?
C142 C144 H14E 109.5 . . ?
H14D C144 H14E 109.5 . . ?
C142 C144 H14F 109.5 . . ?
H14D C144 H14F 109.5 . . ?
H14E C144 H14F 109.5 . . ?
C142 C145 H14G 109.5 . . ?
C142 C145 H14H 109.5 . . ?
H14G C145 H14H 109.5 . . ?
C142 C145 H14I 109.5 . . ?
H14G C145 H14I 109.5 . . ?
H14H C145 H14I 109.5 . . ?
N121 C146 C133 113.0(5) . . ?
N121 C146 H14J 109 . . ?
C133 C146 H14J 109 . . ?
N121 C146 H14K 109 . . ?
C133 C146 H14K 109 . . ?
H14J C146 H14K 107.8 . . ?
O231 Zn3 C201 119.7(3) . . ?
O231 Zn3 N211 104.4(2) . . ?
C201 Zn3 N211 114.9(3) . . ?
O231 Zn3 N221 95.30(19) . . ?
C201 Zn3 N221 135.0(3) . . ?
N211 Zn3 N221 78.2(2) . . ?
C202 C201 Zn3 110.8(5) . . ?
C202 C201 H20A 109.5 . . ?
Zn3 C201 H20A 109.5 . . ?
C202 C201 H20B 109.5 . . ?
Zn3 C201 H20B 109.5 . . ?
H20A C201 H20B 108.1 . . ?
C201 C202 H20C 109.5 . . ?
C201 C202 H20D 109.5 . . ?
H20C C202 H20D 109.5 . . ?
C201 C202 H20E 109.5 . . ?
H20C C202 H20E 109.5 . . ?
H20D C202 H20E 109.5 . . ?
C212 N211 C216 119.0(6) . . ?
C212 N211 Zn3 114.7(4) . . ?
C216 N211 Zn3 125.8(5) . . ?
N211 C212 C213 122.6(6) . . ?
N211 C212 C217 116.9(6) . . ?
C213 C212 C217 120.3(6) . . ?
C212 C213 C214 118.4(6) . . ?
C212 C213 H213 120.8 . . ?
C214 C213 H213 120.8 . . ?
C213 C214 C215 119.3(7) . . ?
C213 C214 H214 120.4 . . ?
C215 C214 H214 120.4 . . ?
C216 C215 C214 118.0(7) . . ?
C216 C215 H215 121 . . ?
C214 C215 H215 121 . . ?
N211 C216 C215 122.6(7) . . ?
N211 C216 H216 118.7 . . ?
C215 C216 H216 118.7 . . ?
N221 C217 C212 111.9(5) . . ?
N221 C217 H21A 109.2 . . ?
C212 C217 H21A 109.2 . . ?
N221 C217 H21B 109.2 . . ?
C212 C217 H21B 109.2 . . ?
H21A C217 H21B 107.9 . . ?
C217 N221 C246 108.7(5) . . ?
C217 N221 C222 109.3(5) . . ?
C246 N221 C222 106.7(5) . . ?
C217 N221 Zn3 107.4(4) . . ?
C246 N221 Zn3 102.8(4) . . ?
C222 N221 Zn3 121.2(4) . . ?
C223 C222 N221 114.1(5) . . ?
C223 C222 H22C 108.7 . . ?
N221 C222 H22C 108.7 . . ?
C223 C222 H22D 108.7 . . ?
N221 C222 H22D 108.7 . . ?
H22C C222 H22D 107.6 . . ?
C228 C223 C224 117.8(6) . . ?
C228 C223 C222 121.6(6) . . ?
C224 C223 C222 120.5(6) . . ?
C225 C224 C223 121.5(7) . . ?
C225 C224 H224 119.2 . . ?
C223 C224 H224 119.2 . . ?
C224 C225 C226 119.2(7) . . ?
C224 C225 H225 120.4 . . ?
C226 C225 H225 120.4 . . ?
C227 C226 C225 119.2(7) . . ?
C227 C226 H226 120.4 . . ?
C225 C226 H226 120.4 . . ?
C226 C227 C228 122.2(7) . . ?
C226 C227 H227 118.9 . . ?
C228 C227 H227 118.9 . . ?
C227 C228 C223 120.0(7) . . ?
C227 C228 H228 120 . . ?
C223 C228 H228 120 . . ?
C232 O231 Zn3 118.1(4) . . ?
O231 C232 C241 124.1(6) . . ?
O231 C232 C233 118.2(6) . . ?
C241 C232 C233 117.7(6) . . ?
C234 C233 C232 120.5(6) . . ?
C234 C233 C246 120.8(6) . . ?
C232 C233 C246 118.6(6) . . ?
C235 C234 C233 122.0(6) . . ?
C235 C234 H234 119 . . ?
C233 C234 H234 119 . . ?
C234 C235 C240 116.4(6) . . ?
C234 C235 C236 123.3(6) . . ?
C240 C235 C236 120.3(7) . . ?
C238 C236 C237 108.1(7) . . ?
C238 C236 C239 110.7(7) . . ?
C237 C236 C239 106.9(7) . . ?
C238 C236 C235 108.8(6) . . ?
C237 C236 C235 110.6(6) . . ?
C239 C236 C235 111.6(6) . . ?
C236 C237 H23A 109.5 . . ?
C236 C237 H23B 109.5 . . ?
H23A C237 H23B 109.5 . . ?
C236 C237 H23C 109.5 . . ?
H23A C237 H23C 109.5 . . ?
H23B C237 H23C 109.5 . . ?
C236 C238 H23D 109.5 . . ?
C236 C238 H23E 109.5 . . ?
H23D C238 H23E 109.5 . . ?
C236 C238 H23F 109.5 . . ?
H23D C238 H23F 109.5 . . ?
H23E C238 H23F 109.5 . . ?
C236 C239 H23G 109.5 . . ?
C236 C239 H23H 109.5 . . ?
H23G C239 H23H 109.5 . . ?
C236 C239 H23I 109.5 . . ?
H23G C239 H23I 109.5 . . ?
H23H C239 H23I 109.5 . . ?
C241 C240 C235 125.2(7) . . ?
C241 C240 H240 117.4 . . ?
C235 C240 H240 117.4 . . ?
C240 C241 C232 118.1(6) . . ?
C240 C241 C242 122.4(6) . . ?
C232 C241 C242 119.4(6) . . ?
C244 C242 C243 108.3(6) . . ?
C244 C242 C245 107.8(6) . . ?
C243 C242 C245 108.8(6) . . ?
C244 C242 C241 113.2(6) . . ?
C243 C242 C241 109.6(5) . . ?
C245 C242 C241 109.0(6) . . ?
C242 C243 H24A 109.5 . . ?
C242 C243 H24B 109.5 . . ?
H24A C243 H24B 109.5 . . ?
C242 C243 H24C 109.5 . . ?
H24A C243 H24C 109.5 . . ?
H24B C243 H24C 109.5 . . ?
C242 C244 H24D 109.5 . . ?
C242 C244 H24E 109.5 . . ?
H24D C244 H24E 109.5 . . ?
C242 C244 H24F 109.5 . . ?
H24D C244 H24F 109.5 . . ?
H24E C244 H24F 109.5 . . ?
C242 C245 H24G 109.5 . . ?
C242 C245 H24H 109.5 . . ?
H24G C245 H24H 109.5 . . ?
C242 C245 H24I 109.5 . . ?
H24G C245 H24I 109.5 . . ?
H24H C245 H24I 109.5 . . ?
C233 C246 N221 113.2(5) . . ?
C233 C246 H24J 108.9 . . ?
N221 C246 H24J 108.9 . . ?
C233 C246 H24K 108.9 . . ?
N221 C246 H24K 108.9 . . ?
H24J C246 H24K 107.8 . . ?

loop_
_geom_bond_atom_site_label_1
_geom_bond_atom_site_label_2
_geom_bond_distance
_geom_bond_site_symmetry_2
_geom_bond_publ_flag
Zn1 O31 1.959(4) . ?
Zn1 C1 1.988(7) . ?
Zn1 N11 2.146(5) . ?
Zn1 N21 2.167(6) . ?
C1 C2 1.507(10) . ?
C1 H1A 0.99 . ?
C1 H1B 0.99 . ?
C2 H2A 0.98 . ?
C2 H2B 0.98 . ?
C2 H2C 0.98 . ?
N11 C16 1.328(9) . ?
N11 C12 1.339(9) . ?
C12 C13 1.392(9) . ?
C12 C17 1.521(9) . ?
C13 C14 1.377(10) . ?
C13 H13 0.95 . ?
C14 C15 1.405(11) . ?
C14 H14 0.95 . ?
C15 C16 1.371(10) . ?
C15 H15 0.95 . ?
C16 H16 0.95 . ?
C17 N21 1.475(8) . ?
C17 H17A 0.99 . ?
C17 H17B 0.99 . ?
N21 C22 1.501(8) . ?
N21 C46 1.532(7) . ?
C22 C23 1.521(9) . ?
C22 H22A 0.99 . ?
C22 H22B 0.99 . ?
C23 C28 1.383(10) . ?
C23 C24 1.385(10) . ?
C24 C25 1.387(10) . ?
C24 H24 0.95 . ?
C25 C26 1.390(12) . ?
C25 H25 0.95 . ?
C26 C27 1.346(13) . ?
C26 H26 0.95 . ?
C27 C28 1.414(11) . ?
C27 H27 0.95 . ?
C28 H28 0.95 . ?
O31 C32 1.331(7) . ?
C32 C33 1.389(9) . ?
C32 C41 1.414(9) . ?
C33 C34 1.388(9) . ?
C33 C46 1.524(9) . ?
C34 C35 1.428(9) . ?
C34 H34 0.95 . ?
C35 C40 1.350(10) . ?
C35 C36 1.546(9) . ?
C36 C37 1.462(12) . ?
C36 C39 1.516(11) . ?
C36 C38 1.538(11) . ?
C37 H37A 0.98 . ?
C37 H37B 0.98 . ?
C37 H37C 0.98 . ?
C38 H38A 0.98 . ?
C38 H38B 0.98 . ?
C38 H38C 0.98 . ?
C39 H39A 0.98 . ?
C39 H39B 0.98 . ?
C39 H39C 0.98 . ?
C40 C41 1.414(10) . ?
C40 H40 0.95 . ?
C41 C42 1.524(10) . ?
C42 C43 1.532(9) . ?
C42 C45 1.545(10) . ?
C42 C44 1.553(9) . ?
C43 H43A 0.98 . ?
C43 H43B 0.98 . ?
C43 H43C 0.98 . ?
C44 H44A 0.98 . ?
C44 H44B 0.98 . ?
C44 H44C 0.98 . ?
C45 H45A 0.98 . ?
C45 H45B 0.98 . ?
C45 H45C 0.98 . ?
C46 H46A 0.99 . ?
C46 H46B 0.99 . ?
Zn2 C101 1.970(7) . ?
Zn2 O131 1.976(4) . ?
Zn2 N111 2.122(6) . ?
Zn2 N121 2.186(5) . ?
C101 C102 1.539(11) . ?
C101 H10A 0.99 . ?
C101 H10B 0.99 . ?
C102 H10C 0.98 . ?
C102 H10D 0.98 . ?
C102 H10E 0.98 . ?
N111 C116 1.333(8) . ?
N111 C112 1.356(8) . ?
C112 C113 1.367(10) . ?
C112 C117 1.482(9) . ?
C113 C114 1.394(10) . ?
C113 H113 0.95 . ?
C114 C115 1.365(10) . ?
C114 H114 0.95 . ?
C115 C116 1.368(10) . ?
C115 H115 0.95 . ?
C116 H116 0.95 . ?
C117 N121 1.486(8) . ?
C117 H11A 0.99 . ?
C117 H11B 0.99 . ?
N121 C146 1.499(8) . ?
N121 C122 1.507(9) . ?
C122 C123 1.491(9) . ?
C122 H12A 0.99 . ?
C122 H12B 0.99 . ?
C123 C124 1.380(9) . ?
C123 C128 1.417(9) . ?
C124 C125 1.379(10) . ?
C124 H124 0.95 . ?
C125 C126 1.398(10) . ?
C125 H125 0.95 . ?
C126 C127 1.387(10) . ?
C126 H126 0.95 . ?
C127 C128 1.387(9) . ?
C127 H127 0.95 . ?
C128 H128 0.95 . ?
O131 C132 1.366(7) . ?
C132 C133 1.404(9) . ?
C132 C141 1.406(9) . ?
C133 C134 1.396(9) . ?
C133 C146 1.511(9) . ?
C134 C135 1.358(9) . ?
C134 H134 0.95 . ?
C135 C140 1.389(9) . ?
C135 C136 1.533(10) . ?
C136 C138 1.525(10) . ?
C136 C139 1.535(10) . ?
C136 C137 1.561(11) . ?
C137 H13A 0.98 . ?
C137 H13B 0.98 . ?
C137 H13C 0.98 . ?
C138 H13D 0.98 . ?
C138 H13E 0.98 . ?
C138 H13F 0.98 . ?
C139 H13G 0.98 . ?
C139 H13H 0.98 . ?
C139 H13I 0.98 . ?
C140 C141 1.401(9) . ?
C140 H140 0.95 . ?
C141 C142 1.525(9) . ?
C142 C144 1.509(10) . ?
C142 C143 1.555(10) . ?
C142 C145 1.570(10) . ?
C143 H14A 0.98 . ?
C143 H14B 0.98 . ?
C143 H14C 0.98 . ?
C144 H14D 0.98 . ?
C144 H14E 0.98 . ?
C144 H14F 0.98 . ?
C145 H14G 0.98 . ?
C145 H14H 0.98 . ?
C145 H14I 0.98 . ?
C146 H14J 0.99 . ?
C146 H14K 0.99 . ?
Zn3 O231 1.935(5) . ?
Zn3 C201 1.969(7) . ?
Zn3 N211 2.134(6) . ?
Zn3 N221 2.171(5) . ?
C201 C202 1.527(11) . ?
C201 H20A 0.99 . ?
C201 H20B 0.99 . ?
C202 H20C 0.98 . ?
C202 H20D 0.98 . ?
C202 H20E 0.98 . ?
N211 C212 1.339(8) . ?
N211 C216 1.353(9) . ?
C212 C213 1.382(9) . ?
C212 C217 1.509(9) . ?
C213 C214 1.393(10) . ?
C213 H213 0.95 . ?
C214 C215 1.412(10) . ?
C214 H214 0.95 . ?
C215 C216 1.372(10) . ?
C215 H215 0.95 . ?
C216 H216 0.95 . ?
C217 N221 1.489(8) . ?
C217 H21A 0.99 . ?
C217 H21B 0.99 . ?
N221 C246 1.498(8) . ?
N221 C222 1.510(8) . ?
C222 C223 1.495(9) . ?
C222 H22C 0.99 . ?
C222 H22D 0.99 . ?
C223 C228 1.395(9) . ?
C223 C224 1.408(9) . ?
C224 C225 1.395(10) . ?
C224 H224 0.95 . ?
C225 C226 1.398(10) . ?
C225 H225 0.95 . ?
C226 C227 1.366(10) . ?
C226 H226 0.95 . ?
C227 C228 1.387(10) . ?
C227 H227 0.95 . ?
C228 H228 0.95 . ?
O231 C232 1.319(8) . ?
C232 C241 1.430(10) . ?
C232 C233 1.432(9) . ?
C233 C234 1.404(10) . ?
C233 C246 1.481(10) . ?
C234 C235 1.373(10) . ?
C234 H234 0.95 . ?
C235 C240 1.405(9) . ?
C235 C236 1.544(10) . ?
C236 C238 1.507(10) . ?
C236 C237 1.507(11) . ?
C236 C239 1.508(11) . ?
C237 H23A 0.98 . ?
C237 H23B 0.98 . ?
C237 H23C 0.98 . ?
C238 H23D 0.98 . ?
C238 H23E 0.98 . ?
C238 H23F 0.98 . ?
C239 H23G 0.98 . ?
C239 H23H 0.98 . ?
C239 H23I 0.98 . ?
C240 C241 1.373(9) . ?
C240 H240 0.95 . ?
C241 C242 1.561(9) . ?
C242 C244 1.502(10) . ?
C242 C243 1.530(10) . ?
C242 C245 1.554(10) . ?
C243 H24A 0.98 . ?
C243 H24B 0.98 . ?
C243 H24C 0.98 . ?
C244 H24D 0.98 . ?
C244 H24E 0.98 . ?
C244 H24F 0.98 . ?
C245 H24G 0.98 . ?
C245 H24H 0.98 . ?
C245 H24I 0.98 . ?
C246 H24J 0.99 . ?
C246 H24K 0.99 . ?

loop_
_geom_torsion_atom_site_label_1
_geom_torsion_atom_site_label_2
_geom_torsion_atom_site_label_3
_geom_torsion_atom_site_label_4
_geom_torsion
_geom_torsion_site_symmetry_1
_geom_torsion_site_symmetry_2
_geom_torsion_site_symmetry_3
_geom_torsion_site_symmetry_4
_geom_torsion_publ_flag
O31 Zn1 C1 C2 -93.9(5) . . . . ?
N11 Zn1 C1 C2 33.2(6) . . . . ?
N21 Zn1 C1 C2 129.6(5) . . . . ?
O31 Zn1 N11 C16 75.5(6) . . . . ?
C1 Zn1 N11 C16 -59.6(6) . . . . ?
N21 Zn1 N11 C16 167.0(6) . . . . ?
O31 Zn1 N11 C12 -103.9(4) . . . . ?
C1 Zn1 N11 C12 120.9(5) . . . . ?
N21 Zn1 N11 C12 -12.5(4) . . . . ?
C16 N11 C12 C13 -1.5(9) . . . . ?
Zn1 N11 C12 C13 178.0(5) . . . . ?
C16 N11 C12 C17 175.5(6) . . . . ?
Zn1 N11 C12 C17 -5.0(7) . . . . ?
N11 C12 C13 C14 2.3(9) . . . . ?
C17 C12 C13 C14 -174.6(6) . . . . ?
C12 C13 C14 C15 -1.2(10) . . . . ?
C13 C14 C15 C16 -0.5(10) . . . . ?
C12 N11 C16 C15 -0.4(10) . . . . ?
Zn1 N11 C16 C15 -179.8(5) . . . . ?
C14 C15 C16 N11 1.3(11) . . . . ?
N11 C12 C17 N21 29.3(8) . . . . ?
C13 C12 C17 N21 -153.6(6) . . . . ?
C12 C17 N21 C22 -169.7(5) . . . . ?
C12 C17 N21 C46 74.2(7) . . . . ?
C12 C17 N21 Zn1 -37.0(6) . . . . ?
O31 Zn1 N21 C17 132.1(4) . . . . ?
C1 Zn1 N21 C17 -83.8(5) . . . . ?
N11 Zn1 N21 C17 26.6(4) . . . . ?
O31 Zn1 N21 C22 -103.2(4) . . . . ?
C1 Zn1 N21 C22 40.9(6) . . . . ?
N11 Zn1 N21 C22 151.4(4) . . . . ?
O31 Zn1 N21 C46 18.2(4) . . . . ?
C1 Zn1 N21 C46 162.3(4) . . . . ?
N11 Zn1 N21 C46 -87.3(4) . . . . ?
C17 N21 C22 C23 65.7(7) . . . . ?
C46 N21 C22 C23 -178.1(6) . . . . ?
Zn1 N21 C22 C23 -58.5(7) . . . . ?
N21 C22 C23 C28 -105.9(8) . . . . ?
N21 C22 C23 C24 79.8(8) . . . . ?
C28 C23 C24 C25 2.4(11) . . . . ?
C22 C23 C24 C25 176.7(7) . . . . ?
C23 C24 C25 C26 -1.2(12) . . . . ?
C24 C25 C26 C27 -0.2(13) . . . . ?
C25 C26 C27 C28 0.4(13) . . . . ?
C24 C23 C28 C27 -2.2(11) . . . . ?
C22 C23 C28 C27 -176.4(7) . . . . ?
C26 C27 C28 C23 0.8(12) . . . . ?
C1 Zn1 O31 C32 -110.8(5) . . . . ?
N11 Zn1 O31 C32 119.3(4) . . . . ?
N21 Zn1 O31 C32 39.5(4) . . . . ?
Zn1 O31 C32 C33 -56.0(7) . . . . ?
Zn1 O31 C32 C41 126.8(5) . . . . ?
O31 C32 C33 C34 -173.8(6) . . . . ?
C41 C32 C33 C34 3.6(9) . . . . ?
O31 C32 C33 C46 3.2(8) . . . . ?
C41 C32 C33 C46 -179.4(5) . . . . ?
C32 C33 C34 C35 -3.7(9) . . . . ?
C46 C33 C34 C35 179.4(6) . . . . ?
C33 C34 C35 C40 1.8(9) . . . . ?
C33 C34 C35 C36 178.5(6) . . . . ?
C40 C35 C36 C37 -115.5(9) . . . . ?
C34 C35 C36 C37 68.0(9) . . . . ?
C40 C35 C36 C39 7.4(10) . . . . ?
C34 C35 C36 C39 -169.1(8) . . . . ?
C40 C35 C36 C38 122.2(9) . . . . ?
C34 C35 C36 C38 -54.3(10) . . . . ?
C34 C35 C40 C41 -0.2(10) . . . . ?
C36 C35 C40 C41 -176.7(6) . . . . ?
O31 C32 C41 C40 175.5(6) . . . . ?
C33 C32 C41 C40 -1.8(9) . . . . ?
O31 C32 C41 C42 -5.0(9) . . . . ?
C33 C32 C41 C42 177.8(5) . . . . ?
C35 C40 C41 C32 0.2(10) . . . . ?
C35 C40 C41 C42 -179.4(6) . . . . ?
C32 C41 C42 C43 67.2(8) . . . . ?
C40 C41 C42 C43 -113.3(7) . . . . ?
C32 C41 C42 C45 -53.1(8) . . . . ?
C40 C41 C42 C45 126.5(6) . . . . ?
C32 C41 C42 C44 -173.8(6) . . . . ?
C40 C41 C42 C44 5.7(8) . . . . ?
C34 C33 C46 N21 -116.2(6) . . . . ?
C32 C33 C46 N21 66.7(7) . . . . ?
C17 N21 C46 C33 -178.1(5) . . . . ?
C22 N21 C46 C33 65.6(7) . . . . ?
Zn1 N21 C46 C33 -64.8(6) . . . . ?
O131 Zn2 C101 C102 -74.5(6) . . . . ?
N111 Zn2 C101 C102 50.1(6) . . . . ?
N121 Zn2 C101 C102 152.6(5) . . . . ?
C101 Zn2 N111 C116 -58.7(6) . . . . ?
O131 Zn2 N111 C116 74.7(6) . . . . ?
N121 Zn2 N111 C116 167.3(6) . . . . ?
C101 Zn2 N111 C112 123.2(5) . . . . ?
O131 Zn2 N111 C112 -103.4(4) . . . . ?
N121 Zn2 N111 C112 -10.8(4) . . . . ?
C116 N111 C112 C113 -4.1(9) . . . . ?
Zn2 N111 C112 C113 174.2(5) . . . . ?
C116 N111 C112 C117 174.5(6) . . . . ?
Zn2 N111 C112 C117 -7.2(7) . . . . ?
N111 C112 C113 C114 3.8(10) . . . . ?
C117 C112 C113 C114 -174.7(6) . . . . ?
C112 C113 C114 C115 -1.7(10) . . . . ?
C113 C114 C115 C116 -0.1(11) . . . . ?
C112 N111 C116 C115 2.2(10) . . . . ?
Zn2 N111 C116 C115 -175.9(5) . . . . ?
C114 C115 C116 N111 -0.1(11) . . . . ?
N111 C112 C117 N121 30.8(8) . . . . ?
C113 C112 C117 N121 -150.6(6) . . . . ?
C112 C117 N121 C146 74.7(7) . . . . ?
C112 C117 N121 C122 -167.8(5) . . . . ?
C112 C117 N121 Zn2 -36.7(6) . . . . ?
C101 Zn2 N121 C117 -93.7(5) . . . . ?
O131 Zn2 N121 C117 125.8(4) . . . . ?
N111 Zn2 N121 C117 25.4(4) . . . . ?
C101 Zn2 N121 C146 152.1(4) . . . . ?
O131 Zn2 N121 C146 11.6(4) . . . . ?
N111 Zn2 N121 C146 -88.9(4) . . . . ?
C101 Zn2 N121 C122 32.0(6) . . . . ?
O131 Zn2 N121 C122 -108.5(4) . . . . ?
N111 Zn2 N121 C122 151.0(4) . . . . ?
C117 N121 C122 C123 60.3(7) . . . . ?
C146 N121 C122 C123 178.2(5) . . . . ?
Zn2 N121 C122 C123 -63.4(7) . . . . ?
N121 C122 C123 C124 73.7(9) . . . . ?
N121 C122 C123 C128 -107.4(7) . . . . ?
C128 C123 C124 C125 1.0(11) . . . . ?
C122 C123 C124 C125 180.0(7) . . . . ?
C123 C124 C125 C126 -0.7(12) . . . . ?
C124 C125 C126 C127 -0.3(11) . . . . ?
C125 C126 C127 C128 0.9(11) . . . . ?
C126 C127 C128 C123 -0.6(11) . . . . ?
C124 C123 C128 C127 -0.3(10) . . . . ?
C122 C123 C128 C127 -179.3(7) . . . . ?
C101 Zn2 O131 C132 -104.2(5) . . . . ?
N111 Zn2 O131 C132 123.4(4) . . . . ?
N121 Zn2 O131 C132 43.7(5) . . . . ?
Zn2 O131 C132 C133 -54.3(7) . . . . ?
Zn2 O131 C132 C141 128.9(6) . . . . ?
O131 C132 C133 C134 177.8(6) . . . . ?
C141 C132 C133 C134 -5.3(10) . . . . ?
O131 C132 C133 C146 -1.3(9) . . . . ?
C141 C132 C133 C146 175.6(6) . . . . ?
C132 C133 C134 C135 0.1(10) . . . . ?
C146 C133 C134 C135 179.2(6) . . . . ?
C133 C134 C135 C140 3.8(10) . . . . ?
C133 C134 C135 C136 -173.6(6) . . . . ?
C134 C135 C136 C138 -46.0(9) . . . . ?
C140 C135 C136 C138 136.8(7) . . . . ?
C134 C135 C136 C139 -166.4(7) . . . . ?
C140 C135 C136 C139 16.4(10) . . . . ?
C134 C135 C136 C137 72.2(9) . . . . ?
C140 C135 C136 C137 -105.0(8) . . . . ?
C134 C135 C140 C141 -2.9(11) . . . . ?
C136 C135 C140 C141 174.4(7) . . . . ?
C135 C140 C141 C132 -2.0(11) . . . . ?
C135 C140 C141 C142 -178.3(7) . . . . ?
O131 C132 C141 C140 -177.2(6) . . . . ?
C133 C132 C141 C140 6.0(10) . . . . ?
O131 C132 C141 C142 -0.9(10) . . . . ?
C133 C132 C141 C142 -177.7(6) . . . . ?
C140 C141 C142 C144 -127.4(7) . . . . ?
C132 C141 C142 C144 56.5(9) . . . . ?
C140 C141 C142 C143 -9.5(10) . . . . ?
C132 C141 C142 C143 174.5(7) . . . . ?
C140 C141 C142 C145 112.2(7) . . . . ?
C132 C141 C142 C145 -63.8(9) . . . . ?
C117 N121 C146 C133 -174.4(5) . . . . ?
C122 N121 C146 C133 66.4(6) . . . . ?
Zn2 N121 C146 C133 -61.6(6) . . . . ?
C134 C133 C146 N121 -108.9(7) . . . . ?
C132 C133 C146 N121 70.2(8) . . . . ?
O231 Zn3 C201 C202 -55.0(7) . . . . ?
N211 Zn3 C201 C202 70.5(7) . . . . ?
N221 Zn3 C201 C202 168.8(5) . . . . ?
O231 Zn3 N211 C212 -111.8(5) . . . . ?
C201 Zn3 N211 C212 115.1(5) . . . . ?
N221 Zn3 N211 C212 -19.3(5) . . . . ?
O231 Zn3 N211 C216 76.6(6) . . . . ?
C201 Zn3 N211 C216 -56.5(6) . . . . ?
N221 Zn3 N211 C216 169.1(6) . . . . ?
C216 N211 C212 C213 3.0(10) . . . . ?
Zn3 N211 C212 C213 -169.2(5) . . . . ?
C216 N211 C212 C217 177.6(6) . . . . ?
Zn3 N211 C212 C217 5.4(7) . . . . ?
N211 C212 C213 C214 0.0(10) . . . . ?
C217 C212 C213 C214 -174.4(6) . . . . ?
C212 C213 C214 C215 -3.7(10) . . . . ?
C213 C214 C215 C216 4.2(10) . . . . ?
C212 N211 C216 C215 -2.4(10) . . . . ?
Zn3 N211 C216 C215 168.9(5) . . . . ?
C214 C215 C216 N211 -1.2(11) . . . . ?
N211 C212 C217 N221 20.1(8) . . . . ?
C213 C212 C217 N221 -165.2(6) . . . . ?
C212 C217 N221 C246 76.7(6) . . . . ?
C212 C217 N221 C222 -167.2(5) . . . . ?
C212 C217 N221 Zn3 -33.9(6) . . . . ?
O231 Zn3 N221 C217 131.9(4) . . . . ?
C201 Zn3 N221 C217 -85.3(5) . . . . ?
N211 Zn3 N221 C217 28.2(4) . . . . ?
O231 Zn3 N221 C246 17.3(4) . . . . ?
C201 Zn3 N221 C246 160.1(5) . . . . ?
N211 Zn3 N221 C246 -86.4(4) . . . . ?
O231 Zn3 N221 C222 -101.6(5) . . . . ?
C201 Zn3 N221 C222 41.2(6) . . . . ?
N211 Zn3 N221 C222 154.7(5) . . . . ?
C217 N221 C222 C223 58.4(7) . . . . ?
C246 N221 C222 C223 175.9(5) . . . . ?
Zn3 N221 C222 C223 -67.2(7) . . . . ?
N221 C222 C223 C228 -112.3(7) . . . . ?
N221 C222 C223 C224 70.8(8) . . . . ?
C228 C223 C224 C225 -1.8(10) . . . . ?
C222 C223 C224 C225 175.2(6) . . . . ?
C223 C224 C225 C226 0.0(10) . . . . ?
C224 C225 C226 C227 1.1(11) . . . . ?
C225 C226 C227 C228 -0.2(12) . . . . ?
C226 C227 C228 C223 -1.6(12) . . . . ?
C224 C223 C228 C227 2.6(10) . . . . ?
C222 C223 C228 C227 -174.4(7) . . . . ?
C201 Zn3 O231 C232 -111.4(5) . . . . ?
N211 Zn3 O231 C232 118.3(4) . . . . ?
N221 Zn3 O231 C232 39.1(4) . . . . ?
Zn3 O231 C232 C241 126.7(6) . . . . ?
Zn3 O231 C232 C233 -54.3(7) . . . . ?
O231 C232 C233 C234 -178.3(5) . . . . ?
C241 C232 C233 C234 0.8(9) . . . . ?
O231 C232 C233 C246 3.0(9) . . . . ?
C241 C232 C233 C246 -177.9(6) . . . . ?
C232 C233 C234 C235 0.3(10) . . . . ?
C246 C233 C234 C235 179.0(6) . . . . ?
C233 C234 C235 C240 -1.8(10) . . . . ?
C233 C234 C235 C236 175.4(6) . . . . ?
C234 C235 C236 C238 -100.0(8) . . . . ?
C240 C235 C236 C238 77.1(8) . . . . ?
C234 C235 C236 C237 18.6(10) . . . . ?
C240 C235 C236 C237 -164.3(7) . . . . ?
C234 C235 C236 C239 137.5(7) . . . . ?
C240 C235 C236 C239 -45.4(9) . . . . ?
C234 C235 C240 C241 2.5(10) . . . . ?
C236 C235 C240 C241 -174.8(6) . . . . ?
C235 C240 C241 C232 -1.5(10) . . . . ?
C235 C240 C241 C242 -178.7(6) . . . . ?
O231 C232 C241 C240 178.8(6) . . . . ?
C233 C232 C241 C240 -0.2(9) . . . . ?
O231 C232 C241 C242 -3.9(9) . . . . ?
C233 C232 C241 C242 177.1(5) . . . . ?
C240 C241 C242 C244 -1.2(9) . . . . ?
C232 C241 C242 C244 -178.3(6) . . . . ?
C240 C241 C242 C243 -122.2(7) . . . . ?
C232 C241 C242 C243 60.6(8) . . . . ?
C240 C241 C242 C245 118.8(7) . . . . ?
C232 C241 C242 C245 -58.4(8) . . . . ?
C234 C233 C246 N221 -111.7(6) . . . . ?
C232 C233 C246 N221 67.0(7) . . . . ?
C217 N221 C246 C233 -178.3(5) . . . . ?
C222 N221 C246 C233 63.8(6) . . . . ?
Zn3 N221 C246 C233 -64.7(5) . . . . ?

loop_
_platon_squeeze_void_nr
_platon_squeeze_void_average_x
_platon_squeeze_void_average_y
_platon_squeeze_void_average_z
_platon_squeeze_void_volume
_platon_squeeze_void_count_electrons
_platon_squeeze_void_content
1 -0.018 0.000 0.000 734 25 ' '
2 0.111 0.714 0.407 7 1 ' '
3 0.180 0.679 0.574 7 1 ' '
4 0.250 0.185 0.465 25 1 ' '
5 0.750 0.815 0.535 25 2 ' '
6 0.819 0.321 0.426 7 1 ' '
7 0.889 0.286 0.593 7 0 ' '
